data_4028890
loop_
_publ_author_name
'Amat, Mercedes'
'P\'erez, Maria'
'Llor, N\'uria'
'Escolano, Carmen'
'Luque, F. Javier'
'Molins, Elies'
'Bosch, Joan'

_publ_section_title
;
 Conjugate Additions to Phenylglycinol-Derived Unsaturated
 \d-Lactams. Enantioselective Synthesis of Uleine Alkaloids
;
_journal_coden_ASTM JOCEAH
_journal_issue 25
_journal_name_full 'The Journal of Organic Chemistry'
_journal_page_first 8681
_journal_page_last 8693
_journal_paper_doi 10.1021/jo0487101
_journal_volume 69
_journal_year 2004
_chemical_absolute_configuration ad
_chemical_compound_source 'synthesis as described'
_chemical_formula_moiety 'C23 H25 N1 O2 S2'
_chemical_formula_sum 'C46 H50 N2 O4 S4'
_chemical_formula_weight 823.12
_space_group_IT_number 5
_symmetry_cell_setting monoclinic
_symmetry_Int_Tables_number 5
_symmetry_space_group_name_Hall 'I 2y'
_symmetry_space_group_name_H-M 'I 1 2 1'
_atom_sites_solution_hydrogens geom
_atom_sites_solution_primary direct
_atom_sites_solution_secondary difmap
_audit_conform_dict_location ftp://ftp.iucr.org/pub/cif_core.dic
_audit_conform_dict_name cif_core.dic
_audit_conform_dict_version 2.2
_audit_creation_date 2004-03-26T18:13:17-00:00
_audit_creation_method 'WinGX routine CIF_UPDATE'
_cell_angle_alpha 90
_cell_angle_beta 94.84(4)
_cell_angle_gamma 90
_cell_formula_units_Z 2
_cell_length_a 13.011(6)
_cell_length_b 8.762(4)
_cell_length_c 18.586(6)
_cell_measurement_reflns_used 23
_cell_measurement_temperature 294(2)
_cell_measurement_theta_max 16.12
_cell_measurement_theta_min 12.25
_cell_measurement_wavelength 0.71073
_cell_volume 2111.3(15)
_computing_cell_refinement 'CAD4 Express (Enraf Nonius, 1994)'
_computing_data_collection 'CAD4 Express (Enraf Nonius, 1994)'
_computing_data_reduction 'XCAD4 (Harms & Wocadlo, 1995)'
_computing_molecular_graphics 'Ortep-3 for Windows (Farrugia, 1997)'
_computing_publication_material 'WinGX publication routines (Farrugia, 1999)'
_computing_structure_refinement 'SHELXL-97 (Sheldrick, 1997)'
_computing_structure_solution 'SHELXS-97 (Sheldrick, 1997)'
_diffrn_ambient_temperature 294(2)
_diffrn_detector 'scintillation LiI'
_diffrn_detector_dtime 1.195
_diffrn_measured_fraction_theta_full 0.999
_diffrn_measured_fraction_theta_max 0.999
_diffrn_measurement_device '\k-geometry diffractometer'
_diffrn_measurement_device_type 'Enraf Nonius CAD4'
_diffrn_measurement_method 'non-profiled omega scans'
_diffrn_orient_matrix_type
;
  x-axis points to radiation source
  the matrix is specified in reciprocal space
;
_diffrn_orient_matrix_UB_11 -0.048052
_diffrn_orient_matrix_UB_12 0.015398
_diffrn_orient_matrix_UB_13 -0.077987
_diffrn_orient_matrix_UB_21 -0.073619
_diffrn_orient_matrix_UB_22 0.034403
_diffrn_orient_matrix_UB_23 0.02741
_diffrn_orient_matrix_UB_31 0.10602
_diffrn_orient_matrix_UB_32 0.090277
_diffrn_orient_matrix_UB_33 0.036453
_diffrn_radiation_monochromator graphite
_diffrn_radiation_probe x-ray
_diffrn_radiation_type MoK\a
_diffrn_radiation_wavelength 0.71073
_diffrn_reflns_av_R_equivalents 0.0452
_diffrn_reflns_av_unetI/netI 0.0204
_diffrn_reflns_limit_h_max 15
_diffrn_reflns_limit_h_min -12
_diffrn_reflns_limit_k_max 9
_diffrn_reflns_limit_k_min -10
_diffrn_reflns_limit_l_max 13
_diffrn_reflns_limit_l_min -22
_diffrn_reflns_number 3875
_diffrn_reflns_theta_full 24.97
_diffrn_reflns_theta_max 24.97
_diffrn_reflns_theta_min 1.84
_diffrn_source 'Enraf Nonius FR590'
_diffrn_standards_decay_% 0
_diffrn_standards_interval_time 60
_diffrn_standards_number 3
_exptl_absorpt_coefficient_mu 0.271
_exptl_absorpt_correction_T_max 0.9041
_exptl_absorpt_correction_T_min 0.8833
_exptl_absorpt_correction_type refdelf
_exptl_absorpt_process_details
;
        (See: Walker, N. & Stuart, D. (1983) Acta Cryst. A39, 158-166)
;
_exptl_crystal_colour colorless
_exptl_crystal_density_diffrn 1.295
_exptl_crystal_density_method 'not measured'
_exptl_crystal_description 'truncated pyramid'
_exptl_crystal_F_000 872
_exptl_crystal_size_max 0.47
_exptl_crystal_size_mid 0.45
_exptl_crystal_size_min 0.38
_refine_diff_density_max 0.183
_refine_diff_density_min -0.246
_refine_diff_density_rms 0.043
_refine_ls_abs_structure_details 'Flack H D (1983), Acta Cryst. A39, 876-881'
_refine_ls_abs_structure_Flack -0.03(7)
_refine_ls_extinction_method none
_refine_ls_goodness_of_fit_ref 1.065
_refine_ls_hydrogen_treatment mixed
_refine_ls_matrix_type full
_refine_ls_number_parameters 253
_refine_ls_number_reflns 3362
_refine_ls_number_restraints 1
_refine_ls_restrained_S_all 1.065
_refine_ls_R_factor_all 0.0374
_refine_ls_R_factor_gt 0.0347
_refine_ls_shift/su_max 0
_refine_ls_shift/su_mean 0
_refine_ls_structure_factor_coef Fsqd
_refine_ls_weighting_details 'calc w=1/[\s^2^(Fo^2^)+(0.0608P)^2^+0.8237P] where P=(Fo^2^+2Fc^2^)/3'
_refine_ls_weighting_scheme calc
_refine_ls_wR_factor_gt 0.0891
_refine_ls_wR_factor_ref 0.0932
_reflns_number_gt 3239
_reflns_number_total 3362
_reflns_threshold_expression >2sigma(I)
_cod_duplicate_entry 4021074
_cod_data_source_file jo0487101sup4.cif
_cod_data_source_block jb38
_cod_depositor_comments
;
 Updated bibliographic information.

 Antanas Vaitkus,
 2019-10-11

 Marked entry as a duplicate of entry 4021074.

 Antanas Vaitkus,
 2019-10-11
;
_cod_database_code 4028890
_diffrn_standards_decay_corr_max 1
_diffrn_standards_decay_corr_min 1

loop_
_symmetry_equiv_pos_as_xyz
'x, y, z'
'-x, y, -z'
'x+1/2, y+1/2, z+1/2'
'-x+1/2, y+1/2, -z+1/2'

loop_
_atom_site_label
_atom_site_type_symbol
_atom_site_fract_x
_atom_site_fract_y
_atom_site_fract_z
_atom_site_U_iso_or_equiv
_atom_site_adp_type
_atom_site_occupancy
_atom_site_symmetry_multiplicity
_atom_site_calc_flag
_atom_site_refinement_flags
O1 O 0.43900(12) 1.1254(2) 0.39672(8) 0.0443(4) Uani 1 1 d .
C2 C 0.4106(2) 1.1821(3) 0.32568(12) 0.0467(6) Uani 1 1 d .
H2A H 0.4691 1.1799 0.2966 0.056 Uiso 1 1 calc R
H2B H 0.3856 1.2862 0.3277 0.056 Uiso 1 1 calc R
C3 C 0.32410(17) 1.0742(3) 0.29375(12) 0.0375(5) Uani 1 1 d .
H3 H 0.2701 1.1326 0.266 0.045 Uiso 1 1 calc R
N4 N 0.28629(14) 1.0180(2) 0.36127(9) 0.0349(4) Uani 1 1 d .
C5 C 0.20954(16) 0.9171(3) 0.36521(11) 0.0328(4) Uani 1 1 d .
O5 O 0.15943(12) 0.8666(2) 0.31152(8) 0.0428(4) Uani 1 1 d .
C6 C 0.19019(16) 0.8590(3) 0.43987(11) 0.0394(5) Uani 1 1 d .
H6A H 0.2109 0.7527 0.443 0.047 Uiso 1 1 calc R
H6B H 0.1165 0.8626 0.4444 0.047 Uiso 1 1 calc R
C7 C 0.24459(15) 0.9438(2) 0.50450(11) 0.0320(4) Uani 1 1 d .
H7 H 0.2081 1.0407 0.5089 0.038 Uiso 1 1 calc R
C8 C 0.35473(16) 0.9833(3) 0.48714(10) 0.0356(5) Uani 1 1 d .
H8A H 0.392 1.0329 0.5281 0.043 Uiso 1 1 calc R
H8B H 0.3918 0.8917 0.4756 0.043 Uiso 1 1 calc R
C8A C 0.34410(16) 1.0887(3) 0.42359(11) 0.0349(5) Uani 1 1 d .
H8A1 H 0.3093 1.1825 0.4367 0.042 Uiso 1 1 calc R
C9 C 0.23740(15) 0.8563(3) 0.57676(11) 0.0335(4) Uani 1 1 d .
S10 S 0.09936(4) 0.85373(8) 0.58945(3) 0.04616(17) Uani 1 1 d .
C11 C 0.0974(2) 0.7768(4) 0.67945(15) 0.0576(7) Uani 1 1 d .
H11A H 0.0264 0.7734 0.6917 0.069 Uiso 1 1 calc R
H11B H 0.1226 0.6727 0.6793 0.069 Uiso 1 1 calc R
C12 C 0.1604(2) 0.8645(4) 0.73775(14) 0.0619(8) Uani 1 1 d .
H12A H 0.1513 0.8177 0.7841 0.074 Uiso 1 1 calc R
H12B H 0.1343 0.968 0.739 0.074 Uiso 1 1 calc R
C13 C 0.2745(2) 0.8700(4) 0.72721(12) 0.0523(6) Uani 1 1 d .
H13A H 0.3001 0.7664 0.724 0.063 Uiso 1 1 calc R
H13B H 0.3106 0.9173 0.7693 0.063 Uiso 1 1 calc R
S14 S 0.30439(5) 0.97373(7) 0.64768(3) 0.04867(17) Uani 1 1 d .
C31 C 0.36515(18) 0.9503(3) 0.24753(12) 0.0406(5) Uani 1 1 d .
C32 C 0.3659(3) 0.9744(4) 0.17457(15) 0.0776(10) Uani 1 1 d .
H32 H 0.3367 1.0628 0.1542 0.093 Uiso 1 1 calc R
C33 C 0.4099(4) 0.8683(6) 0.1309(2) 0.0988(14) Uani 1 1 d .
H33 H 0.4096 0.8862 0.0816 0.119 Uiso 1 1 calc R
C34 C 0.4537(3) 0.7374(4) 0.1599(2) 0.0797(11) Uani 1 1 d .
H34 H 0.4848 0.6678 0.1309 0.096 Uiso 1 1 calc R
C35 C 0.4509(2) 0.7111(4) 0.2320(2) 0.0686(9) Uani 1 1 d .
H35 H 0.4781 0.621 0.2521 0.082 Uiso 1 1 calc R
C36 C 0.40801(19) 0.8172(3) 0.27525(15) 0.0526(6) Uani 1 1 d .
H36 H 0.4081 0.7983 0.3245 0.063 Uiso 1 1 calc R
C91 C 0.28443(18) 0.6956(3) 0.57541(11) 0.0366(5) Uani 1 1 d .
C92 C 0.3915(2) 0.6784(4) 0.58551(14) 0.0509(6) Uani 1 1 d .
H92 H 0.4332 0.7635 0.595 0.061 Uiso 1 1 calc R
C93 C 0.4360(3) 0.5353(5) 0.58140(17) 0.0743(11) Uani 1 1 d .
H93 H 0.5073 0.5258 0.588 0.089 Uiso 1 1 calc R
C94 C 0.3777(4) 0.4091(5) 0.56794(18) 0.0845(13) Uani 1 1 d .
H94 H 0.4086 0.3137 0.5653 0.101 Uiso 1 1 calc R
C95 C 0.2726(4) 0.4236(4) 0.55828(18) 0.0788(11) Uani 1 1 d .
H95 H 0.2318 0.3372 0.5495 0.095 Uiso 1 1 calc R
C96 C 0.2261(2) 0.5661(3) 0.56150(15) 0.0538(6) Uani 1 1 d .
H96 H 0.1548 0.5741 0.5542 0.065 Uiso 1 1 calc R

loop_
_atom_site_aniso_label
_atom_site_aniso_U_11
_atom_site_aniso_U_22
_atom_site_aniso_U_33
_atom_site_aniso_U_23
_atom_site_aniso_U_13
_atom_site_aniso_U_12
O1 0.0396(8) 0.0505(11) 0.0421(8) 0.0067(7) -0.0003(7) -0.0190(8)
C2 0.0607(15) 0.0383(13) 0.0412(11) 0.0065(10) 0.0036(11) -0.0192(12)
C3 0.0407(11) 0.0326(12) 0.0383(10) 0.0047(9) -0.0011(9) -0.0036(10)
N4 0.0379(9) 0.0323(10) 0.0340(9) 0.0007(7) 0.0003(7) -0.0070(8)
C5 0.0294(9) 0.0288(11) 0.0398(10) -0.0014(8) 0.0003(8) -0.0019(8)
O5 0.0435(8) 0.0433(10) 0.0402(8) -0.0035(7) -0.0047(6) -0.0074(8)
C6 0.0350(9) 0.0437(13) 0.0388(10) 0.0000(10) -0.0011(8) -0.0117(11)
C7 0.0302(10) 0.0288(12) 0.0370(10) -0.0021(8) 0.0021(8) -0.0005(8)
C8 0.0341(10) 0.0373(12) 0.0352(10) 0.0022(9) 0.0008(8) -0.0070(10)
C8A 0.0340(10) 0.0329(12) 0.0375(10) -0.0020(9) 0.0011(8) -0.0089(9)
C9 0.0339(9) 0.0299(11) 0.0368(10) -0.0009(9) 0.0046(8) 0.0013(9)
S10 0.0320(2) 0.0592(4) 0.0483(3) 0.0123(3) 0.0091(2) 0.0091(3)
C11 0.0433(13) 0.073(2) 0.0590(16) 0.0204(14) 0.0170(12) 0.0048(13)
C12 0.0747(17) 0.071(2) 0.0433(12) 0.0041(14) 0.0212(12) 0.0188(17)
C13 0.0654(15) 0.0548(17) 0.0360(11) -0.0048(11) -0.0004(10) 0.0021(14)
S14 0.0650(4) 0.0414(3) 0.0393(3) -0.0062(2) 0.0027(2) -0.0132(3)
C31 0.0417(11) 0.0374(14) 0.0429(11) -0.0013(9) 0.0041(9) -0.0075(10)
C32 0.137(3) 0.0501(18) 0.0469(14) 0.0048(14) 0.0173(17) 0.011(2)
C33 0.158(4) 0.084(3) 0.0588(18) -0.017(2) 0.038(2) 0.001(3)
C34 0.080(2) 0.064(2) 0.099(3) -0.031(2) 0.028(2) -0.0033(19)
C35 0.0548(16) 0.054(2) 0.097(2) -0.0117(17) 0.0073(16) 0.0116(14)
C36 0.0445(12) 0.0519(18) 0.0610(15) 0.0036(12) 0.0016(11) 0.0096(12)
C91 0.0436(12) 0.0322(12) 0.0338(10) -0.0002(9) 0.0026(9) 0.0058(10)
C92 0.0417(12) 0.0573(18) 0.0540(14) 0.0082(12) 0.0051(11) 0.0177(12)
C93 0.074(2) 0.089(3) 0.0601(17) 0.0066(17) 0.0086(14) 0.050(2)
C94 0.129(3) 0.062(2) 0.0599(17) -0.0047(16) -0.0029(19) 0.053(3)
C95 0.126(3) 0.0328(16) 0.074(2) -0.0147(13) -0.013(2) 0.0084(19)
C96 0.0682(16) 0.0332(14) 0.0583(15) -0.0048(11) -0.0044(13) 0.0007(13)

loop_
_atom_type_symbol
_atom_type_description
_atom_type_scat_dispersion_real
_atom_type_scat_dispersion_imag
_atom_type_scat_source
C C 0.0033 0.0016 'International Tables Vol C Tables 4.2.6.8 and 6.1.1.4'
H H 0 0 'International Tables Vol C Tables 4.2.6.8 and 6.1.1.4'
N N 0.0061 0.0033 'International Tables Vol C Tables 4.2.6.8 and 6.1.1.4'
O O 0.0106 0.006 'International Tables Vol C Tables 4.2.6.8 and 6.1.1.4'
S S 0.1246 0.1234 'International Tables Vol C Tables 4.2.6.8 and 6.1.1.4'

loop_
_geom_angle_atom_site_label_1
_geom_angle_atom_site_label_2
_geom_angle_atom_site_label_3
_geom_angle
C8A O1 C2 103.94(18)
O1 C2 C3 105.35(18)
N4 C3 C31 113.9(2)
N4 C3 C2 99.31(17)
C31 C3 C2 112.1(2)
C5 N4 C8A 124.81(18)
C5 N4 C3 124.88(18)
C8A N4 C3 110.31(17)
O5 C5 N4 122.7(2)
O5 C5 C6 120.3(2)
N4 C5 C6 116.91(18)
C5 C6 C7 116.90(19)
C6 C7 C8 108.79(16)
C6 C7 C9 112.35(18)
C8 C7 C9 114.70(17)
C8A C8 C7 106.23(17)
O1 C8A N4 102.91(17)
O1 C8A C8 113.31(18)
N4 C8A C8 111.77(19)
C91 C9 C7 112.60(16)
C91 C9 S10 112.79(16)
C7 C9 S10 104.37(14)
C91 C9 S14 111.12(14)
C7 C9 S14 106.52(15)
S10 C9 S14 109.04(11)
C11 S10 C9 102.38(12)
C12 C11 S10 115.2(2)
C11 C12 C13 113.7(2)
C12 C13 S14 113.8(2)
C13 S14 C9 100.60(13)
C32 C31 C36 117.7(3)
C32 C31 C3 118.9(3)
C36 C31 C3 123.3(2)
C31 C32 C33 120.8(4)
C34 C33 C32 120.6(4)
C35 C34 C33 118.9(3)
C34 C35 C36 120.3(3)
C31 C36 C35 121.7(3)
C96 C91 C92 117.6(2)
C96 C91 C9 123.0(2)
C92 C91 C9 119.4(2)
C93 C92 C91 120.4(3)
C94 C93 C92 121.4(3)
C93 C94 C95 119.1(3)
C94 C95 C96 120.6(4)
C91 C96 C95 120.9(3)

loop_
_geom_bond_atom_site_label_1
_geom_bond_atom_site_label_2
_geom_bond_distance
O1 C8A 1.408(3)
O1 C2 1.430(3)
C2 C3 1.549(3)
C3 N4 1.471(3)
C3 C31 1.510(3)
N4 C5 1.340(3)
N4 C8A 1.464(3)
C5 O5 1.227(3)
C5 C6 1.519(3)
C6 C7 1.533(3)
C7 C8 1.535(3)
C7 C9 1.556(3)
C8 C8A 1.496(3)
C9 C91 1.536(3)
C9 S10 1.831(2)
C9 S14 1.834(2)
S10 C11 1.806(3)
C11 C12 1.512(5)
C12 C13 1.515(4)
C13 S14 1.805(3)
C31 C32 1.373(4)
C31 C36 1.374(4)
C32 C33 1.389(5)
C33 C34 1.370(6)
C34 C35 1.364(5)
C35 C36 1.378(4)
C91 C96 1.377(4)
C91 C92 1.398(4)
C92 C93 1.386(5)
C93 C94 1.352(6)
C94 C95 1.371(6)
C95 C96 1.391(4)

loop_
_geom_torsion_atom_site_label_1
_geom_torsion_atom_site_label_2
_geom_torsion_atom_site_label_3
_geom_torsion_atom_site_label_4
_geom_torsion
C8A O1 C2 C3 -41.8(2)
O1 C2 C3 N4 24.2(2)
O1 C2 C3 C31 -96.4(2)
C31 C3 N4 C5 -60.1(3)
C2 C3 N4 C5 -179.5(2)
C31 C3 N4 C8A 120.2(2)
C2 C3 N4 C8A 0.8(2)
C8A N4 C5 O5 176.1(2)
C3 N4 C5 O5 -3.6(4)
C8A N4 C5 C6 -7.4(3)
C3 N4 C5 C6 172.9(2)
O5 C5 C6 C7 -171.4(2)
N4 C5 C6 C7 12.0(3)
C5 C6 C7 C8 -40.4(3)
C5 C6 C7 C9 -168.49(19)
C6 C7 C8 C8A 62.8(2)
C9 C7 C8 C8A -170.44(18)
C2 O1 C8A N4 41.1(2)
C2 O1 C8A C8 161.9(2)
C5 N4 C8A O1 154.5(2)
C3 N4 C8A O1 -25.8(2)
C5 N4 C8A C8 32.6(3)
C3 N4 C8A C8 -147.68(19)
C7 C8 C8A O1 -174.73(18)
C7 C8 C8A N4 -59.0(2)
C6 C7 C9 C91 58.6(2)
C8 C7 C9 C91 -66.3(2)
C6 C7 C9 S10 -64.0(2)
C8 C7 C9 S10 171.05(16)
C6 C7 C9 S14 -179.32(14)
C8 C7 C9 S14 55.8(2)
C91 C9 S10 C11 65.53(18)
C7 C9 S10 C11 -171.93(17)
S14 C9 S10 C11 -58.42(17)
C9 S10 C11 C12 56.8(2)
S10 C11 C12 C13 -61.7(3)
C11 C12 C13 S14 65.2(3)
C12 C13 S14 C9 -62.8(2)
C91 C9 S14 C13 -64.09(17)
C7 C9 S14 C13 172.94(15)
S10 C9 S14 C13 60.84(15)
N4 C3 C31 C32 155.6(3)
C2 C3 C31 C32 -92.6(3)
N4 C3 C31 C36 -28.5(3)
C2 C3 C31 C36 83.2(3)
C36 C31 C32 C33 -0.8(5)
C3 C31 C32 C33 175.2(4)
C31 C32 C33 C34 -0.2(7)
C32 C33 C34 C35 1.8(7)
C33 C34 C35 C36 -2.3(6)
C32 C31 C36 C35 0.3(4)
C3 C31 C36 C35 -175.6(3)
C34 C35 C36 C31 1.3(5)
C7 C9 C91 C96 -97.9(2)
S10 C9 C91 C96 19.9(3)
S14 C9 C91 C96 142.7(2)
C7 C9 C91 C92 79.2(2)
S10 C9 C91 C92 -163.04(17)
S14 C9 C91 C92 -40.2(2)
C96 C91 C92 C93 0.1(4)
C9 C91 C92 C93 -177.2(2)
C91 C92 C93 C94 -0.3(4)
C92 C93 C94 C95 -0.1(5)
C93 C94 C95 C96 0.7(5)
C92 C91 C96 C95 0.5(4)
C9 C91 C96 C95 177.7(3)
C94 C95 C96 C91 -0.9(5)
